data_7063124
loop_
_publ_author_name
'Bakija, Marija'
'Peri\'c, Berislav'
'Kirin, Sre\'cko I.'

_publ_section_title
;
 Oxazoline amino acid bioconjugates: one-pot synthesis and analysis of
 supramolecular interactions
;
_journal_issue 19
_journal_name_full 'New Journal of Chemistry'
_journal_page_first 8702
_journal_page_last 8719
_journal_paper_doi 10.1039/D4NJ00995A
_journal_volume 48
_journal_year 2024
_chemical_absolute_configuration syn
_chemical_formula_moiety 'C16 H20 N2 O4'
_chemical_formula_sum 'C16 H20 N2 O4'
_chemical_formula_weight 304.34
_space_group_crystal_system tetragonal
_space_group_IT_number 78
_space_group_name_Hall 'P 4cw'
_space_group_name_H-M_alt 'P 43'
_atom_sites_solution_hydrogens mixed
_atom_sites_solution_primary direct
_atom_sites_solution_secondary difmap
_audit_creation_method SHELXL-2018/3
_audit_update_record
;
2024-03-27 deposited with the CCDC.	2024-04-04 downloaded from the CCDC.
;
_cell_angle_alpha 90
_cell_angle_beta 90
_cell_angle_gamma 90
_cell_formula_units_Z 4
_cell_length_a 7.30610(10)
_cell_length_b 7.30610(10)
_cell_length_c 29.5083(6)
_cell_measurement_reflns_used 4211
_cell_measurement_temperature 293(2)
_cell_measurement_theta_max 79.2860
_cell_measurement_theta_min 6.0140
_cell_volume 1575.13(4)
_computing_cell_refinement 'CrysAlisPro 1.171.41.115a (Rigaku OD, 2021)'
_computing_data_collection 'CrysAlisPro 1.171.41.115a (Rigaku OD, 2021)'
_computing_data_reduction 'CrysAlisPro 1.171.41.115a (Rigaku OD, 2021)'
_computing_molecular_graphics
;
ORTEP-3 (Farrugia, 1997), Mercury (C. F. Macrae et al., 2020)
;
_computing_publication_material
;
'SHELXL-2018/3 (Sheldrick, 2018), CrysAlisPro 1.171.41.115a (Rigaku OD, 2021)'
;
_computing_structure_refinement 'SHELXL-2018/3 (Sheldrick, 2018)'
_computing_structure_solution 'SHELXT 2018/2 (Sheldrick, 2018)'
_diffrn_ambient_temperature 293(2)
_diffrn_detector_area_resol_mean 10.0000
_diffrn_measured_fraction_theta_full 0.999
_diffrn_measured_fraction_theta_max 0.986
_diffrn_measurement_device_type 'XtaLAB Synergy, Dualflex, HyPix'
_diffrn_measurement_method '\w scans'
_diffrn_radiation_type CuK\a
_diffrn_radiation_wavelength 1.54184
_diffrn_reflns_av_R_equivalents 0.0253
_diffrn_reflns_av_unetI/netI 0.0308
_diffrn_reflns_Laue_measured_fraction_full 0.999
_diffrn_reflns_Laue_measured_fraction_max 0.986
_diffrn_reflns_limit_h_max 9
_diffrn_reflns_limit_h_min -9
_diffrn_reflns_limit_k_max 8
_diffrn_reflns_limit_k_min -8
_diffrn_reflns_limit_l_max 37
_diffrn_reflns_limit_l_min -35
_diffrn_reflns_number 5610
_diffrn_reflns_point_group_measured_fraction_full 0.765
_diffrn_reflns_point_group_measured_fraction_max 0.737
_diffrn_reflns_theta_full 67.684
_diffrn_reflns_theta_max 79.560
_diffrn_reflns_theta_min 5.998
_diffrn_source 'micro-focus sealed X-ray tube'
_exptl_absorpt_coefficient_mu 0.765
_exptl_absorpt_correction_T_max 1.00000
_exptl_absorpt_correction_T_min 0.44630
_exptl_absorpt_correction_type multi-scan
_exptl_absorpt_process_details
;
CrysAlisPro 1.171.41.115a (Rigaku Oxford Diffraction, 2021)
Empirical absorption correction using spherical harmonics,
implemented in SCALE3 ABSPACK scaling algorithm.
;
_exptl_crystal_colour colourless
_exptl_crystal_density_diffrn 1.283
_exptl_crystal_description plate
_exptl_crystal_F_000 648
_exptl_crystal_size_max 0.3
_exptl_crystal_size_mid 0.2
_exptl_crystal_size_min 0.05
_refine_diff_density_max 0.152
_refine_diff_density_min -0.195
_refine_diff_density_rms 0.053
_refine_ls_abs_structure_details
;
 Flack x determined using 699 quotients [(I+)-(I-)]/[(I+)+(I-)]
 (Parsons, Flack and Wagner, Acta Cryst. B69 (2013) 249-259).
;
_refine_ls_abs_structure_Flack 0.3(2)
_refine_ls_extinction_method none
_refine_ls_goodness_of_fit_ref 1.105
_refine_ls_hydrogen_treatment mixed
_refine_ls_matrix_type full
_refine_ls_number_parameters 207
_refine_ls_number_reflns 2524
_refine_ls_number_restraints 1
_refine_ls_restrained_S_all 1.105
_refine_ls_R_factor_all 0.0396
_refine_ls_R_factor_gt 0.0376
_refine_ls_shift/su_max 0.000
_refine_ls_shift/su_mean 0.000
_refine_ls_structure_factor_coef Fsqd
_refine_ls_weighting_details 'w=1/[\s^2^(Fo^2^)+(0.0472P)^2^+0.0762P] where P=(Fo^2^+2Fc^2^)/3'
_refine_ls_weighting_scheme calc
_refine_ls_wR_factor_gt 0.0915
_refine_ls_wR_factor_ref 0.0930
_reflns_Friedel_coverage 0.466
_reflns_Friedel_fraction_full 0.521
_reflns_Friedel_fraction_max 0.478
_reflns_number_gt 2375
_reflns_number_total 2524
_reflns_threshold_expression 'I > 2\s(I)'
_cod_data_source_file d4nj00995a6.cif
_cod_data_source_block 1p
_cod_depositor_comments 'Adding full bibliography for 7063124--7063134.cif.'
_cod_original_cell_volume 1575.13(5)
_cod_database_code 7063124
_shelx_shelxl_version_number 2018/3
_shelx_space_group_comment
;
The symmetry employed for this shelxl refinement is uniquely defined
by the following loop, which should always be used as a source of
symmetry information in preference to the above space-group names.
They are only intended as comments.
;

loop_
_space_group_symop_operation_xyz
'x, y, z'
'-x, -y, z+1/2'
'-y, x, z+3/4'
'y, -x, z+1/4'

loop_
_atom_site_label
_atom_site_type_symbol
_atom_site_fract_x
_atom_site_fract_y
_atom_site_fract_z
_atom_site_U_iso_or_equiv
_atom_site_adp_type
_atom_site_occupancy
_atom_site_site_symmetry_order
_atom_site_calc_flag
_atom_site_refinement_flags_posn
_atom_site_refinement_flags_adp
_atom_site_refinement_flags_occupancy
_atom_site_disorder_assembly
_atom_site_disorder_group
C1 C 0.3398(3) 0.6228(3) 0.25313(7) 0.0421(4) Uani 1 1 d . . . . .
C2 C 0.5269(3) 0.6417(3) 0.26085(8) 0.0444(5) Uani 1 1 d . . . . .
H2 H 0.570526 0.647403 0.290429 0.053 Uiso 1 1 calc R U . . .
C3 C 0.6490(3) 0.6520(3) 0.22493(8) 0.0436(5) Uani 1 1 d . . . . .
H3 H 0.773436 0.666736 0.230458 0.052 Uiso 1 1 calc R U . . .
C4 C 0.5849(3) 0.6403(3) 0.18064(7) 0.0391(4) Uani 1 1 d . . . . .
C5 C 0.3984(3) 0.6188(3) 0.17296(8) 0.0482(5) Uani 1 1 d . . . . .
H5 H 0.355071 0.609697 0.143413 0.058 Uiso 1 1 calc R U . . .
C6 C 0.2773(3) 0.6108(4) 0.20865(8) 0.0490(5) Uani 1 1 d . . . . .
H6 H 0.152762 0.597298 0.203012 0.059 Uiso 1 1 calc R U . . .
O1O O 0.8829(2) 0.7020(3) 0.14966(6) 0.0550(4) Uani 1 1 d . . . . .
C2O C 0.7089(3) 0.6475(3) 0.14130(7) 0.0400(4) Uani 1 1 d . . . . .
N3O N 0.6657(2) 0.6079(3) 0.10080(6) 0.0449(4) Uani 1 1 d . . . . .
C4O C 0.8292(3) 0.6402(4) 0.07210(8) 0.0491(5) Uani 1 1 d . . . . .
C5O C 0.9793(3) 0.6789(4) 0.10712(9) 0.0578(6) Uani 1 1 d . . . . .
H5OA H 1.064525 0.577372 0.108878 0.069 Uiso 1 1 calc R U . . .
H5OB H 1.046339 0.789069 0.099321 0.069 Uiso 1 1 calc R U . . .
C6O C 0.7933(5) 0.8040(5) 0.04181(12) 0.0765(9) Uani 1 1 d . . . . .
H6OA H 0.897871 0.825267 0.022844 0.115 Uiso 1 1 calc R U . . .
H6OB H 0.771097 0.910124 0.060204 0.115 Uiso 1 1 calc R U . . .
H6OC H 0.688056 0.780368 0.023223 0.115 Uiso 1 1 calc R U . . .
C7O C 0.8701(4) 0.4714(5) 0.04393(12) 0.0711(8) Uani 1 1 d . . . . .
H7OB H 0.766555 0.443593 0.025133 0.107 Uiso 1 1 calc R U . . .
H7OC H 0.894645 0.369812 0.063641 0.107 Uiso 1 1 calc R U . . .
H7OA H 0.975110 0.494042 0.025178 0.107 Uiso 1 1 calc R U . . .
CC C 0.1995(3) 0.6241(3) 0.29032(7) 0.0467(5) Uani 1 1 d . . . . .
OC O 0.0483(3) 0.6916(3) 0.28394(7) 0.0670(5) Uani 1 1 d . . . . .
NA N 0.2473(3) 0.5466(3) 0.32987(7) 0.0489(4) Uani 1 1 d . . . . .
HA H 0.361(4) 0.503(4) 0.3341(11) 0.049(7) Uiso 1 1 d . . . . .
C1A C 0.1258(3) 0.5541(3) 0.36864(8) 0.0458(5) Uani 1 1 d . . . . .
H1A H 0.000012 0.553997 0.357080 0.055 Uiso 1 1 calc R U . . .
C2A C 0.1543(3) 0.7333(3) 0.39392(9) 0.0486(5) Uani 1 1 d . . . . .
C3A C 0.1470(4) 0.3865(4) 0.39890(9) 0.0552(6) Uani 1 1 d . . . . .
H3AC H 0.131030 0.277655 0.381124 0.083 Uiso 1 1 calc R U . . .
H3AA H 0.056498 0.389969 0.422459 0.083 Uiso 1 1 calc R U . . .
H3AB H 0.266982 0.386411 0.412177 0.083 Uiso 1 1 calc R U . . .
O1A O 0.2512(4) 0.8546(3) 0.38228(9) 0.0808(7) Uani 1 1 d . . . . .
O2A O 0.0564(3) 0.7364(3) 0.43155(7) 0.0711(6) Uani 1 1 d . . . . .
CMA C 0.0715(5) 0.8981(4) 0.45916(11) 0.0743(9) Uani 1 1 d . . . . .
HMAB H 0.022200 1.001010 0.443030 0.111 Uiso 1 1 calc R U . . .
HMAC H 0.198017 0.920444 0.466041 0.111 Uiso 1 1 calc R U . . .
HMAA H 0.004554 0.880770 0.486813 0.111 Uiso 1 1 calc R U . . .

loop_
_atom_site_aniso_label
_atom_site_aniso_U_11
_atom_site_aniso_U_22
_atom_site_aniso_U_33
_atom_site_aniso_U_23
_atom_site_aniso_U_13
_atom_site_aniso_U_12
C1 0.0492(11) 0.0425(10) 0.0346(10) 0.0024(8) -0.0023(9) 0.0022(8)
C2 0.0530(11) 0.0482(11) 0.0320(10) 0.0013(8) -0.0072(8) -0.0019(8)
C3 0.0446(11) 0.0480(11) 0.0382(11) 0.0009(9) -0.0072(8) -0.0041(8)
C4 0.0432(10) 0.0382(9) 0.0359(10) 0.0013(8) -0.0039(8) 0.0013(8)
C5 0.0456(11) 0.0666(13) 0.0323(11) -0.0016(9) -0.0066(8) 0.0032(9)
C6 0.0414(11) 0.0682(14) 0.0375(11) -0.0034(10) -0.0057(9) 0.0027(10)
O1O 0.0421(8) 0.0787(11) 0.0441(9) -0.0026(8) -0.0060(7) -0.0110(7)
C2O 0.0400(10) 0.0408(9) 0.0393(11) 0.0029(8) -0.0075(8) -0.0005(8)
N3O 0.0397(9) 0.0596(10) 0.0352(9) 0.0017(8) -0.0014(7) -0.0042(7)
C4O 0.0408(11) 0.0673(14) 0.0390(11) 0.0058(10) -0.0002(9) -0.0036(10)
C5O 0.0446(11) 0.0793(17) 0.0495(14) 0.0045(12) -0.0019(10) -0.0079(11)
C6O 0.0692(17) 0.097(2) 0.0638(19) 0.0330(17) -0.0003(14) -0.0020(15)
C7O 0.0562(15) 0.095(2) 0.0621(18) -0.0166(15) 0.0108(13) -0.0029(13)
CC 0.0502(11) 0.0544(12) 0.0353(11) 0.0004(9) -0.0014(9) 0.0029(9)
OC 0.0509(9) 0.1008(15) 0.0493(10) 0.0140(10) 0.0008(8) 0.0190(10)
NA 0.0497(11) 0.0615(11) 0.0357(9) 0.0033(8) 0.0033(8) 0.0115(8)
C1A 0.0438(10) 0.0573(12) 0.0363(11) -0.0008(9) 0.0029(8) 0.0012(9)
C2A 0.0467(11) 0.0573(13) 0.0417(11) 0.0045(10) 0.0049(9) -0.0004(9)
C3A 0.0570(13) 0.0595(13) 0.0490(14) 0.0059(11) 0.0081(11) -0.0029(10)
O1A 0.0993(16) 0.0697(12) 0.0734(14) -0.0055(11) 0.0308(13) -0.0272(11)
O2A 0.0867(13) 0.0694(11) 0.0574(12) -0.0167(10) 0.0308(11) -0.0196(10)
CMA 0.092(2) 0.0707(18) 0.0599(17) -0.0183(15) 0.0183(16) -0.0074(15)

loop_
_atom_type_symbol
_atom_type_description
_atom_type_scat_dispersion_real
_atom_type_scat_dispersion_imag
_atom_type_scat_source
C C 0.0181 0.0091 'International Tables Vol C Tables 4.2.6.8 and 6.1.1.4'
H H 0.0000 0.0000 'International Tables Vol C Tables 4.2.6.8 and 6.1.1.4'
N N 0.0311 0.0180 'International Tables Vol C Tables 4.2.6.8 and 6.1.1.4'
O O 0.0492 0.0322 'International Tables Vol C Tables 4.2.6.8 and 6.1.1.4'

loop_
_geom_angle_atom_site_label_1
_geom_angle_atom_site_label_2
_geom_angle_atom_site_label_3
_geom_angle
_geom_angle_site_symmetry_1
_geom_angle_site_symmetry_3
_geom_angle_publ_flag
C6 C1 C2 118.8(2) . . ?
C6 C1 CC 117.7(2) . . ?
C2 C1 CC 123.3(2) . . ?
C3 C2 C1 120.8(2) . . ?
C2 C3 C4 119.9(2) . . ?
C5 C4 C3 119.3(2) . . ?
C5 C4 C2O 118.57(19) . . ?
C3 C4 C2O 122.08(19) . . ?
C6 C5 C4 120.7(2) . . ?
C5 C6 C1 120.5(2) . . ?
C2O O1O C5O 105.29(18) . . ?
N3O C2O O1O 118.2(2) . . ?
N3O C2O C4 125.48(19) . . ?
O1O C2O C4 116.35(18) . . ?
C2O N3O C4O 107.51(18) . . ?
N3O C4O C6O 108.8(2) . . ?
N3O C4O C7O 110.0(2) . . ?
C6O C4O C7O 110.7(3) . . ?
N3O C4O C5O 102.73(19) . . ?
C6O C4O C5O 112.1(2) . . ?
C7O C4O C5O 112.2(2) . . ?
O1O C5O C4O 104.96(18) . . ?
OC CC NA 122.5(2) . . ?
OC CC C1 120.4(2) . . ?
NA CC C1 117.1(2) . . ?
CC NA C1A 120.74(19) . . ?
NA C1A C2A 109.60(19) . . ?
NA C1A C3A 111.73(19) . . ?
C2A C1A C3A 113.0(2) . . ?
O1A C2A O2A 123.7(3) . . ?
O1A C2A C1A 125.7(2) . . ?
O2A C2A C1A 110.7(2) . . ?
C2A O2A CMA 116.6(2) . . ?

loop_
_geom_bond_atom_site_label_1
_geom_bond_atom_site_label_2
_geom_bond_distance
_geom_bond_site_symmetry_2
_geom_bond_publ_flag
C1 C6 1.392(3) . ?
C1 C2 1.393(3) . ?
C1 CC 1.502(3) . ?
C2 C3 1.387(3) . ?
C3 C4 1.391(3) . ?
C4 C5 1.390(3) . ?
C4 C2O 1.474(3) . ?
C5 C6 1.377(3) . ?
O1O C2O 1.355(3) . ?
O1O C5O 1.449(3) . ?
C2O N3O 1.269(3) . ?
N3O C4O 1.483(3) . ?
C4O C6O 1.517(4) . ?
C4O C7O 1.517(4) . ?
C4O C5O 1.533(3) . ?
CC OC 1.225(3) . ?
CC NA 1.343(3) . ?
NA C1A 1.449(3) . ?
C1A C2A 1.521(3) . ?
C1A C3A 1.523(3) . ?
C2A O1A 1.185(3) . ?
C2A O2A 1.321(3) . ?
O2A CMA 1.440(3) . ?

loop_
_geom_hbond_atom_site_label_D
_geom_hbond_atom_site_label_H
_geom_hbond_atom_site_label_A
_geom_hbond_distance_DH
_geom_hbond_distance_HA
_geom_hbond_distance_DA
_geom_hbond_angle_DHA
_geom_hbond_site_symmetry_A
_geom_hbond_publ_flag
NA HA N3O 0.90(3) 2.24(3) 3.119(3) 166(3) 4_565 yes
